data_2228449
loop_
_publ_author_name
'Shishkina, Svitlana V.'
'Shishkin, Oleg V.'
'Ukrainets, Igor V.'
'Mospanova, Elena V.'

_publ_section_title
;
 Methyl 2-(4-hydroxy-1-methyl-2-oxo-1,2-dihydroquinolin-3-yl)acetate
;
_journal_coeditor_code KP2282
_journal_issue 12
_journal_name_full 'Acta Crystallographica Section E'
_journal_page_first o3195
_journal_paper_doi 10.1107/S1600536810046453
_journal_volume 66
_journal_year 2010
_chemical_formula_iupac 'C13 H13 N O4'
_chemical_formula_moiety 'C13 H13 N O4'
_chemical_formula_sum 'C13 H13 N O4'
_chemical_formula_weight 247.24
_chemical_name_systematic
;
Methyl 2-(4-hydroxy-1-methyl-2-oxo-1,2-dihydroquinolin-3-yl)acetate
;
_space_group_IT_number 14
_symmetry_cell_setting monoclinic
_symmetry_space_group_name_Hall '-P 2ybc'
_symmetry_space_group_name_H-M 'P 1 21/c 1'
_atom_sites_solution_hydrogens difmap
_atom_sites_solution_primary direct
_atom_sites_solution_secondary difmap
_audit_creation_method SHELXL-97
_cell_angle_alpha 90.00
_cell_angle_beta 105.272(7)
_cell_angle_gamma 90.00
_cell_formula_units_Z 4
_cell_length_a 9.0792(6)
_cell_length_b 11.4904(6)
_cell_length_c 11.4071(7)
_cell_measurement_reflns_used 3049
_cell_measurement_temperature 293(2)
_cell_measurement_theta_max 32.1
_cell_measurement_theta_min 2.9
_cell_volume 1148.01(13)
_computing_cell_refinement
;
CrysAlis RED (Oxford Diffraction, 2005)
;
_computing_data_collection
;
CrysAlis CCD (Oxford Diffraction, 2005)
;
_computing_data_reduction
;
CrysAlis RED (Oxford Diffraction, 2005)
;
_computing_molecular_graphics 'XP (Siemens, 1998)'
_computing_publication_material 'SHELXTL (Sheldrick, 2008)'
_computing_structure_refinement 'SHELXTL (Sheldrick, 2008)'
_computing_structure_solution 'SHELXTL (Sheldrick, 2008)'
_diffrn_ambient_temperature 293(2)
_diffrn_detector_area_resol_mean 16.1827
_diffrn_measured_fraction_theta_full 0.987
_diffrn_measured_fraction_theta_max 0.987
_diffrn_measurement_device_type 'Oxford Xcalibur3'
_diffrn_measurement_method \w
_diffrn_radiation_monochromator graphite
_diffrn_radiation_source 'Enhance (Mo) X-ray Source'
_diffrn_radiation_type MoK\a
_diffrn_radiation_wavelength 0.71073
_diffrn_reflns_av_R_equivalents 0.0309
_diffrn_reflns_av_sigmaI/netI 0.0552
_diffrn_reflns_limit_h_max 12
_diffrn_reflns_limit_h_min -12
_diffrn_reflns_limit_k_max 16
_diffrn_reflns_limit_k_min -15
_diffrn_reflns_limit_l_max 16
_diffrn_reflns_limit_l_min -16
_diffrn_reflns_number 11774
_diffrn_reflns_theta_full 30.00
_diffrn_reflns_theta_max 30.00
_diffrn_reflns_theta_min 2.92
_diffrn_standards_interval_count 50
_diffrn_standards_number 2
_exptl_absorpt_coefficient_mu 0.107
_exptl_absorpt_correction_type none
_exptl_crystal_colour colourless
_exptl_crystal_density_diffrn 1.431
_exptl_crystal_density_method 'not measured'
_exptl_crystal_description block
_exptl_crystal_F_000 520
_exptl_crystal_size_max 0.20
_exptl_crystal_size_mid 0.10
_exptl_crystal_size_min 0.10
_refine_diff_density_max 0.141
_refine_diff_density_min -0.136
_refine_ls_extinction_method none
_refine_ls_goodness_of_fit_ref 0.723
_refine_ls_hydrogen_treatment mixed
_refine_ls_matrix_type full
_refine_ls_number_parameters 169
_refine_ls_number_reflns 3295
_refine_ls_number_restraints 0
_refine_ls_restrained_S_all 0.723
_refine_ls_R_factor_all 0.0972
_refine_ls_R_factor_gt 0.0352
_refine_ls_shift/su_max 0.000
_refine_ls_shift/su_mean 0.000
_refine_ls_structure_factor_coef Fsqd
_refine_ls_weighting_details 'calc w=1/[\s^2^(Fo^2^)+(0.0440P)^2^+0.0000P] where P=(Fo^2^+2Fc^2^)/3'
_refine_ls_weighting_scheme calc
_refine_ls_wR_factor_gt 0.0734
_refine_ls_wR_factor_ref 0.0816
_reflns_number_gt 1454
_reflns_number_total 3295
_reflns_threshold_expression I>2\s(I)
_cod_data_source_file kp2282.cif
_cod_data_source_block I
_cod_original_cell_volume 1148.00(12)
_cod_original_sg_symbol_H-M 'P 21/c'
_cod_database_code 2228449
_cod_database_fobs_code 2228449

loop_
_symmetry_equiv_pos_as_xyz
'x, y, z'
'-x, y+1/2, -z+1/2'
'-x, -y, -z'
'x, -y+1/2, z+1/2'

loop_
_atom_site_type_symbol
_atom_site_label
_atom_site_fract_x
_atom_site_fract_y
_atom_site_fract_z
_atom_site_U_iso_or_equiv
_atom_site_adp_type
_atom_site_calc_flag
_atom_site_refinement_flags
_atom_site_occupancy
_atom_site_disorder_assembly
_atom_site_disorder_group
N N1 0.27207(11) 0.49052(8) 0.49471(8) 0.0442(3) Uani d . 1 . .
O O1 0.39749(11) 0.33292(7) 0.44953(8) 0.0582(3) Uani d . 1 . .
O O2 0.26304(11) 0.34913(8) 0.82386(8) 0.0565(3) Uani d . 1 . .
H H2O 0.3143(18) 0.2811(15) 0.8511(15) 0.100(6) Uiso d . 1 . .
O O3 0.19057(12) 0.11214(7) 0.58965(9) 0.0613(3) Uani d . 1 . .
O O4 0.41580(10) 0.02233(7) 0.61834(8) 0.0576(3) Uani d . 1 . .
C C1 0.19562(14) 0.54717(10) 0.56935(11) 0.0412(3) Uani d . 1 . .
C C2 0.11931(15) 0.65295(10) 0.53520(13) 0.0538(4) Uani d . 1 . .
H H2 0.1204 0.6877 0.4618 0.065 Uiso calc R 1 . .
C C3 0.04276(16) 0.70527(12) 0.61044(14) 0.0615(4) Uani d . 1 . .
H H3 -0.0073 0.7755 0.5873 0.074 Uiso calc R 1 . .
C C4 0.03911(16) 0.65520(11) 0.71953(14) 0.0591(4) Uani d . 1 . .
H H4 -0.0132 0.6916 0.7693 0.071 Uiso calc R 1 . .
C C5 0.11239(14) 0.55205(11) 0.75432(12) 0.0500(3) Uani d . 1 . .
H H5 0.1093 0.5183 0.8277 0.060 Uiso calc R 1 . .
C C6 0.19244(13) 0.49640(9) 0.68027(10) 0.0404(3) Uani d . 1 . .
C C7 0.27042(13) 0.38819(10) 0.71437(10) 0.0411(3) Uani d . 1 . .
C C8 0.34114(14) 0.33278(9) 0.63922(11) 0.0416(3) Uani d . 1 . .
C C9 0.33855(14) 0.38309(10) 0.52337(11) 0.0433(3) Uani d . 1 . .
C C10 0.42339(14) 0.21863(10) 0.66808(12) 0.0487(3) Uani d . 1 . .
H H10B 0.5113 0.2192 0.6348 0.058 Uiso calc R 1 . .
H H10A 0.4607 0.2112 0.7556 0.058 Uiso calc R 1 . .
C C11 0.32703(16) 0.11471(10) 0.61955(11) 0.0439(3) Uani d . 1 . .
C C12 0.33896(18) -0.08538(12) 0.57708(14) 0.0681(4) Uani d . 1 . .
H H12C 0.2641 -0.1004 0.6209 0.102 Uiso calc R 1 . .
H H12B 0.4120 -0.1477 0.5910 0.102 Uiso calc R 1 . .
H H12A 0.2895 -0.0800 0.4918 0.102 Uiso calc R 1 . .
C C13 0.27996(17) 0.54417(12) 0.38000(11) 0.0600(4) Uani d . 1 . .
H H13C 0.3199 0.6217 0.3953 0.090 Uiso calc R 1 . .
H H13B 0.1795 0.5472 0.3254 0.090 Uiso calc R 1 . .
H H13A 0.3456 0.4988 0.3442 0.090 Uiso calc R 1 . .

loop_
_atom_site_aniso_label
_atom_site_aniso_U_11
_atom_site_aniso_U_22
_atom_site_aniso_U_33
_atom_site_aniso_U_12
_atom_site_aniso_U_13
_atom_site_aniso_U_23
N1 0.0566(7) 0.0417(6) 0.0338(6) -0.0103(5) 0.0112(5) -0.0002(4)
O1 0.0705(6) 0.0588(6) 0.0493(6) -0.0083(5) 0.0230(5) -0.0177(4)
O2 0.0725(7) 0.0558(6) 0.0474(6) 0.0058(5) 0.0269(5) 0.0123(5)
O3 0.0581(6) 0.0474(6) 0.0775(7) -0.0025(5) 0.0159(5) -0.0014(4)
O4 0.0650(6) 0.0387(5) 0.0674(6) 0.0057(4) 0.0144(5) -0.0046(4)
C1 0.0428(7) 0.0371(7) 0.0410(7) -0.0088(5) 0.0064(5) -0.0028(5)
C2 0.0580(9) 0.0469(8) 0.0511(9) -0.0068(7) 0.0049(7) 0.0062(6)
C3 0.0560(9) 0.0444(8) 0.0781(11) 0.0047(7) 0.0071(8) -0.0007(7)
C4 0.0554(9) 0.0539(9) 0.0672(10) 0.0045(7) 0.0150(7) -0.0136(7)
C5 0.0506(8) 0.0524(8) 0.0467(8) -0.0019(6) 0.0125(6) -0.0069(6)
C6 0.0444(7) 0.0354(6) 0.0403(7) -0.0057(5) 0.0090(5) -0.0048(5)
C7 0.0478(7) 0.0382(7) 0.0375(7) -0.0080(6) 0.0117(6) -0.0002(5)
C8 0.0464(7) 0.0355(6) 0.0435(7) -0.0070(5) 0.0127(6) -0.0027(5)
C9 0.0468(7) 0.0417(7) 0.0423(8) -0.0117(6) 0.0131(6) -0.0099(5)
C10 0.0529(8) 0.0414(7) 0.0537(8) 0.0001(6) 0.0174(6) -0.0016(6)
C11 0.0577(9) 0.0385(7) 0.0377(7) 0.0003(7) 0.0164(6) 0.0019(5)
C12 0.0916(11) 0.0384(8) 0.0681(10) 0.0022(7) 0.0100(8) -0.0086(6)
C13 0.0731(10) 0.0644(9) 0.0426(8) -0.0146(7) 0.0152(7) 0.0062(6)

loop_
_atom_type_symbol
_atom_type_description
_atom_type_scat_dispersion_real
_atom_type_scat_dispersion_imag
_atom_type_scat_source
C C 0.0033 0.0016 'International Tables Vol C Tables 4.2.6.8 and 6.1.1.4'
H H 0.0000 0.0000 'International Tables Vol C Tables 4.2.6.8 and 6.1.1.4'
N N 0.0061 0.0033 'International Tables Vol C Tables 4.2.6.8 and 6.1.1.4'
O O 0.0106 0.0060 'International Tables Vol C Tables 4.2.6.8 and 6.1.1.4'

loop_
_geom_angle_atom_site_label_1
_geom_angle_atom_site_label_2
_geom_angle_atom_site_label_3
_geom_angle_site_symmetry_1
_geom_angle_site_symmetry_3
_geom_angle
_geom_angle_publ_flag
C9 N1 C1 . . 122.15(10) ?
C9 N1 C13 . . 117.93(11) ?
C1 N1 C13 . . 119.90(11) ?
C7 O2 H2O . . 116.9(10) ?
C11 O4 C12 . . 116.46(10) ?
N1 C1 C6 . . 119.31(11) ?
N1 C1 C2 . . 121.62(11) ?
C6 C1 C2 . . 119.06(12) ?
C3 C2 C1 . . 119.92(13) ?
C3 C2 H2 . . 120.0 ?
C1 C2 H2 . . 120.0 ?
C2 C3 C4 . . 121.09(13) ?
C2 C3 H3 . . 119.5 ?
C4 C3 H3 . . 119.5 ?
C5 C4 C3 . . 119.90(13) ?
C5 C4 H4 . . 120.1 ?
C3 C4 H4 . . 120.1 ?
C4 C5 C6 . . 120.65(13) ?
C4 C5 H5 . . 119.7 ?
C6 C5 H5 . . 119.7 ?
C1 C6 C5 . . 119.38(11) ?
C1 C6 C7 . . 118.71(11) ?
C5 C6 C7 . . 121.91(11) ?
O2 C7 C8 . . 125.26(11) ?
O2 C7 C6 . . 113.55(10) ?
C8 C7 C6 . . 121.18(11) ?
C7 C8 C9 . . 119.75(11) ?
C7 C8 C10 . . 124.17(11) ?
C9 C8 C10 . . 116.07(11) ?
O1 C9 N1 . . 119.49(11) ?
O1 C9 C8 . . 121.83(12) ?
N1 C9 C8 . . 118.66(11) ?
C11 C10 C8 . . 114.01(10) ?
C11 C10 H10B . . 108.8 ?
C8 C10 H10B . . 108.8 ?
C11 C10 H10A . . 108.8 ?
C8 C10 H10A . . 108.8 ?
H10B C10 H10A . . 107.6 ?
O3 C11 O4 . . 124.09(11) ?
O3 C11 C10 . . 125.86(11) ?
O4 C11 C10 . . 110.01(11) ?
O4 C12 H12C . . 109.5 ?
O4 C12 H12B . . 109.5 ?
H12C C12 H12B . . 109.5 ?
O4 C12 H12A . . 109.5 ?
H12C C12 H12A . . 109.5 ?
H12B C12 H12A . . 109.5 ?
N1 C13 H13C . . 109.5 ?
N1 C13 H13B . . 109.5 ?
H13C C13 H13B . . 109.5 ?
N1 C13 H13A . . 109.5 ?
H13C C13 H13A . . 109.5 ?
H13B C13 H13A . . 109.5 ?

loop_
_geom_bond_atom_site_label_1
_geom_bond_atom_site_label_2
_geom_bond_site_symmetry_2
_geom_bond_distance
_geom_bond_publ_flag
N1 C9 . 1.3751(15) ?
N1 C1 . 1.3936(15) ?
N1 C13 . 1.4652(15) ?
O1 C9 . 1.2512(14) ?
O2 C7 . 1.3454(14) ?
O2 H2O . 0.921(17) ?
O3 C11 . 1.1957(14) ?
O4 C11 . 1.3351(14) ?
O4 C12 . 1.4378(15) ?
C1 C6 . 1.4005(16) ?
C1 C2 . 1.4025(17) ?
C2 C3 . 1.3766(19) ?
C2 H2 . 0.9300 ?
C3 C4 . 1.379(2) ?
C3 H3 . 0.9300 ?
C4 C5 . 1.3660(17) ?
C4 H4 . 0.9300 ?
C5 C6 . 1.4049(16) ?
C5 H5 . 0.9300 ?
C6 C7 . 1.4330(16) ?
C7 C8 . 1.3574(16) ?
C8 C9 . 1.4370(17) ?
C8 C10 . 1.5023(15) ?
C10 C11 . 1.4975(17) ?
C10 H10B . 0.9700 ?
C10 H10A . 0.9700 ?
C12 H12C . 0.9600 ?
C12 H12B . 0.9600 ?
C12 H12A . 0.9600 ?
C13 H13C . 0.9600 ?
C13 H13B . 0.9600 ?
C13 H13A . 0.9600 ?

loop_
_geom_hbond_atom_site_label_D
_geom_hbond_atom_site_label_H
_geom_hbond_atom_site_label_A
_geom_hbond_site_symmetry_A
_geom_hbond_distance_DH
_geom_hbond_distance_HA
_geom_hbond_distance_DA
_geom_hbond_angle_DHA
_geom_hbond_publ_flag
O2 H2O O1 4_555 0.921(17) 1.760(17) 2.6456(12) 160.2(15) yes
C10 H10A O1 4_555 0.97 2.48 3.3335(16) 146.8 yes
C5 H5 O2 . 0.93 2.40 2.7138(16) 99.5 ?

loop_
_geom_torsion_atom_site_label_1
_geom_torsion_atom_site_label_2
_geom_torsion_atom_site_label_3
_geom_torsion_atom_site_label_4
_geom_torsion_site_symmetry_1
_geom_torsion_site_symmetry_2
_geom_torsion_site_symmetry_3
_geom_torsion_site_symmetry_4
_geom_torsion
_geom_torsion_publ_flag
C9 N1 C1 C6 . . . . 3.30(16) ?
C13 N1 C1 C6 . . . . -178.30(10) ?
C9 N1 C1 C2 . . . . -175.55(11) ?
C13 N1 C1 C2 . . . . 2.85(17) ?
N1 C1 C2 C3 . . . . 178.85(11) ?
C6 C1 C2 C3 . . . . -0.01(17) ?
C1 C2 C3 C4 . . . . -0.2(2) ?
C2 C3 C4 C5 . . . . 0.0(2) ?
C3 C4 C5 C6 . . . . 0.3(2) ?
N1 C1 C6 C5 . . . . -178.52(11) ?
C2 C1 C6 C5 . . . . 0.36(16) ?
N1 C1 C6 C7 . . . . 0.99(15) ?
C2 C1 C6 C7 . . . . 179.87(11) ?
C4 C5 C6 C1 . . . . -0.53(18) ?
C4 C5 C6 C7 . . . . 179.98(11) ?
C1 C6 C7 O2 . . . . 178.39(10) ?
C5 C6 C7 O2 . . . . -2.12(16) ?
C1 C6 C7 C8 . . . . -2.65(16) ?
C5 C6 C7 C8 . . . . 176.84(12) ?
O2 C7 C8 C9 . . . . 178.97(10) ?
C6 C7 C8 C9 . . . . 0.14(17) ?
O2 C7 C8 C10 . . . . -0.41(19) ?
C6 C7 C8 C10 . . . . -179.24(10) ?
C1 N1 C9 O1 . . . . 175.57(11) ?
C13 N1 C9 O1 . . . . -2.86(16) ?
C1 N1 C9 C8 . . . . -5.80(16) ?
C13 N1 C9 C8 . . . . 175.77(11) ?
C7 C8 C9 O1 . . . . -177.38(11) ?
C10 C8 C9 O1 . . . . 2.05(17) ?
C7 C8 C9 N1 . . . . 4.03(17) ?
C10 C8 C9 N1 . . . . -176.54(10) ?
C7 C8 C10 C11 . . . . 93.90(14) ?
C9 C8 C10 C11 . . . . -85.50(13) ?
C12 O4 C11 O3 . . . . 0.54(18) ?
C12 O4 C11 C10 . . . . 178.27(11) ?
C8 C10 C11 O3 . . . . -19.67(18) ?
C8 C10 C11 O4 . . . . 162.65(10) ?

loop_
_cod_related_entry_id
_cod_related_entry_database
_cod_related_entry_code
1 ChemSpider 21531805
